data_1547195
loop_
_publ_author_name
'Smith, Brandon R.'
'Njardarson, Jon T.'

_publ_section_title
;
 Double-Diels-Alder Approach to Maoecrystal V. Unexpected C-C Bond-Forming
 Fragmentations of the [2.2.2]-Bicyclic Core.
;
_journal_issue 19
_journal_name_full 'Organic letters'
_journal_page_first 5316
_journal_page_last 5319
_journal_paper_doi 10.1021/acs.orglett.7b02606
_journal_volume 19
_journal_year 2017
_chemical_formula_moiety 'C14 H16 O4'
_chemical_formula_sum 'C14 H16 O4'
_chemical_formula_weight 248.27
_space_group_crystal_system orthorhombic
_space_group_IT_number 61
_space_group_name_Hall '-P 2ac 2ab'
_space_group_name_H-M_alt 'P b c a'
_symmetry_space_group_name_Hall '-P 2ac 2ab'
_symmetry_space_group_name_H-M 'P b c a'
_atom_sites_solution_hydrogens geom
_atom_sites_solution_primary dual
_audit_creation_date 2017-05-24
_audit_creation_method
;
Olex2 1.2
(compiled 2015.09.30 svn.r3233 for OlexSys, GUI svn.r5103)
;
_cell_angle_alpha 90
_cell_angle_beta 90
_cell_angle_gamma 90
_cell_formula_units_Z 8
_cell_length_a 11.3435(13)
_cell_length_b 12.4428(13)
_cell_length_c 18.028(2)
_cell_measurement_reflns_used 2946
_cell_measurement_temperature 100
_cell_measurement_theta_max 22.81
_cell_measurement_theta_min 2.68
_cell_volume 2544.6(5)
_computing_cell_refinement 'SAINT v8.34A (Bruker, 2013)'
_computing_data_reduction 'SAINT v8.34A (Bruker, 2013)'
_computing_molecular_graphics 'Olex2 (Dolomanov et al., 2009)'
_computing_publication_material 'Olex2 (Dolomanov et al., 2009)'
_computing_structure_refinement 'ShelXL (Sheldrick, 2015)'
_computing_structure_solution 'XT (Sheldrick, 2015)'
_diffrn_ambient_temperature 100
_diffrn_detector 'CCD area detector'
_diffrn_detector_area_resol_mean 7.9
_diffrn_detector_type 'Bruker SMART CCD 1K area detector'
_diffrn_measured_fraction_theta_full 1.000
_diffrn_measured_fraction_theta_max 0.996
_diffrn_measurement_device 'three-circle diffractometer'
_diffrn_measurement_device_type 'Bruker SMART CCD 1K area detector'
_diffrn_measurement_method '\w scans'
_diffrn_radiation_monochromator graphite
_diffrn_radiation_probe x-ray
_diffrn_radiation_type MoK\a
_diffrn_radiation_wavelength 0.71073
_diffrn_reflns_av_R_equivalents 0.0680
_diffrn_reflns_av_unetI/netI 0.0466
_diffrn_reflns_Laue_measured_fraction_full 1.000
_diffrn_reflns_Laue_measured_fraction_max 0.996
_diffrn_reflns_limit_h_max 14
_diffrn_reflns_limit_h_min -14
_diffrn_reflns_limit_k_max 16
_diffrn_reflns_limit_k_min -14
_diffrn_reflns_limit_l_max 20
_diffrn_reflns_limit_l_min -23
_diffrn_reflns_number 22770
_diffrn_reflns_point_group_measured_fraction_full 1.000
_diffrn_reflns_point_group_measured_fraction_max 0.996
_diffrn_reflns_theta_full 26.000
_diffrn_reflns_theta_max 27.533
_diffrn_reflns_theta_min 2.259
_diffrn_source 'sealed X-ray tube'
_diffrn_source_target Mo
_diffrn_standards_number 0
_exptl_absorpt_coefficient_mu 0.095
_exptl_absorpt_correction_T_max 0.7456
_exptl_absorpt_correction_T_min 0.5439
_exptl_absorpt_correction_type multi-scan
_exptl_absorpt_process_details
;
SADABS-2014/5 (Bruker,2014/5) was used for absorption correction.
wR2(int) was 0.1023 before and 0.0656 after correction.
The Ratio of minimum to maximum transmission is 0.7295.
The \l/2 correction factor is 0.00150.
;
_exptl_crystal_colour 'clear light colourless'
_exptl_crystal_colour_lustre clear
_exptl_crystal_colour_modifier light
_exptl_crystal_colour_primary colourless
_exptl_crystal_density_diffrn 1.296
_exptl_crystal_description plate
_exptl_crystal_F_000 1056
_exptl_crystal_size_max 0.43
_exptl_crystal_size_mid 0.14
_exptl_crystal_size_min 0.08
_refine_diff_density_max 0.211
_refine_diff_density_min -0.196
_refine_diff_density_rms 0.044
_refine_ls_extinction_method none
_refine_ls_goodness_of_fit_ref 1.045
_refine_ls_hydrogen_treatment constr
_refine_ls_matrix_type full
_refine_ls_number_parameters 166
_refine_ls_number_reflns 2917
_refine_ls_number_restraints 0
_refine_ls_restrained_S_all 1.045
_refine_ls_R_factor_all 0.0752
_refine_ls_R_factor_gt 0.0522
_refine_ls_shift/su_max 0.000
_refine_ls_shift/su_mean 0.000
_refine_ls_structure_factor_coef Fsqd
_refine_ls_weighting_details 'w=1/[\s^2^(Fo^2^)+(0.0646P)^2^+0.5296P] where P=(Fo^2^+2Fc^2^)/3'
_refine_ls_weighting_scheme calc
_refine_ls_wR_factor_gt 0.1295
_refine_ls_wR_factor_ref 0.1429
_reflns_Friedel_coverage 0.000
_reflns_number_gt 2061
_reflns_number_total 2917
_reflns_threshold_expression 'I > 2\s(I)'
_cod_data_source_file ol7b02606_si_002.cif
_cod_data_source_block mo_bsiv165i_0m
_cod_depositor_comments 'Adding full bibliography for 1547195--1547196.cif.'
_cod_database_code 1547195
_shelx_space_group_comment
;
The symmetry employed for this shelxl refinement is uniquely defined
by the following loop, which should always be used as a source of
symmetry information in preference to the above space-group names.
They are only intended as comments.
;
_olex2_refinement_description
;
1. Fixed Uiso
 At 1.2 times of:
  All C(H) groups, All C(H,H) groups
 At 1.5 times of:
  All C(H,H,H) groups
2.a Ternary CH refined with riding coordinates:
 C007(H007), C00E(H00E)
2.b Secondary CH2 refined with riding coordinates:
 C00F(H00A,H00B)
2.c Aromatic/amide H refined with riding coordinates:
 C008(H008), C00C(H00C), C00D(H00D)
2.d Idealised Me refined as rotating group:
 C00G(H00F,H00G,H00H), C00H(H00I,H00J,H00K), C00I(H00L,H00M,H00N)
;
_shelx_shelxl_version_number 2014/7
_olex2_submission_special_instructions 'No special instructions were received'

loop_
_space_group_symop_operation_xyz
'x, y, z'
'-x+1/2, -y, z+1/2'
'-x, y+1/2, -z+1/2'
'x+1/2, -y+1/2, -z'
'-x, -y, -z'
'x-1/2, y, -z-1/2'
'x, -y-1/2, z-1/2'
'-x-1/2, y-1/2, z'

loop_
_atom_site_label
_atom_site_type_symbol
_atom_site_fract_x
_atom_site_fract_y
_atom_site_fract_z
_atom_site_U_iso_or_equiv
_atom_site_adp_type
_atom_site_occupancy
_atom_site_site_symmetry_order
_atom_site_calc_flag
_atom_site_refinement_flags_posn
O001 O 0.55712(10) 0.27322(10) 0.66531(7) 0.0433(3) Uani 1 1 d .
O002 O 0.43768(12) 0.12156(10) 0.65566(8) 0.0476(4) Uani 1 1 d .
O003 O 0.40524(13) 0.27989(13) 0.78361(8) 0.0587(4) Uani 1 1 d .
O004 O 0.33962(14) 0.51144(11) 0.47907(8) 0.0596(4) Uani 1 1 d .
C005 C 0.37805(14) 0.27160(12) 0.58353(9) 0.0313(4) Uani 1 1 d .
C006 C 0.44248(14) 0.23451(13) 0.65469(10) 0.0346(4) Uani 1 1 d .
C007 C 0.38269(15) 0.39621(12) 0.58511(10) 0.0352(4) Uani 1 1 d .
H007 H 0.4644 0.4159 0.6008 0.042 Uiso 1 1 calc R
C008 C 0.25133(15) 0.23336(13) 0.59334(10) 0.0385(4) Uani 1 1 d .
H008 H 0.2154 0.1842 0.5600 0.046 Uiso 1 1 calc R
C009 C 0.41973(15) 0.24493(13) 0.50540(10) 0.0365(4) Uani 1 1 d .
C00A C 0.37343(16) 0.28898(14) 0.72036(10) 0.0398(4) Uani 1 1 d .
C00B C 0.37304(16) 0.42597(13) 0.50402(10) 0.0399(4) Uani 1 1 d .
C00C C 0.41212(16) 0.33152(14) 0.46197(10) 0.0411(4) Uani 1 1 d .
H00C H 0.4297 0.3319 0.4105 0.049 Uiso 1 1 calc R
C00D C 0.19466(16) 0.27299(15) 0.65122(11) 0.0457(5) Uani 1 1 d .
H00D H 0.1159 0.2535 0.6631 0.055 Uiso 1 1 calc R
C00E C 0.26452(16) 0.35099(16) 0.69657(10) 0.0453(5) Uani 1 1 d .
H00E H 0.2187 0.3779 0.7402 0.054 Uiso 1 1 calc R
C00F C 0.29986(18) 0.44385(15) 0.64319(10) 0.0453(5) Uani 1 1 d .
H00A H 0.2290 0.4743 0.6190 0.054 Uiso 1 1 calc R
H00B H 0.3401 0.5019 0.6710 0.054 Uiso 1 1 calc R
C00G C 0.4461(2) 0.13303(15) 0.48047(12) 0.0534(5) Uani 1 1 d .
H00F H 0.5146 0.1056 0.5077 0.080 Uiso 1 1 calc GR
H00G H 0.4634 0.1332 0.4272 0.080 Uiso 1 1 calc GR
H00H H 0.3778 0.0869 0.4902 0.080 Uiso 1 1 calc GR
C00H C 0.64407(18) 0.24082(19) 0.61241(13) 0.0601(6) Uani 1 1 d .
H00I H 0.6265 0.2737 0.5643 0.090 Uiso 1 1 calc GR
H00J H 0.6431 0.1624 0.6075 0.090 Uiso 1 1 calc GR
H00K H 0.7221 0.2642 0.6292 0.090 Uiso 1 1 calc GR
C00I C 0.4855(3) 0.06844(19) 0.71930(15) 0.0776(8) Uani 1 1 d .
H00L H 0.4993 -0.0075 0.7076 0.116 Uiso 1 1 calc GR
H00M H 0.4297 0.0739 0.7607 0.116 Uiso 1 1 calc GR
H00N H 0.5602 0.1025 0.7332 0.116 Uiso 1 1 calc GR

loop_
_atom_site_aniso_label
_atom_site_aniso_U_11
_atom_site_aniso_U_22
_atom_site_aniso_U_33
_atom_site_aniso_U_23
_atom_site_aniso_U_13
_atom_site_aniso_U_12
O001 0.0293(6) 0.0562(8) 0.0442(8) -0.0012(6) -0.0031(5) -0.0022(5)
O002 0.0536(8) 0.0359(7) 0.0532(8) 0.0082(6) -0.0134(6) 0.0033(6)
O003 0.0515(9) 0.0900(12) 0.0345(8) 0.0045(7) -0.0033(6) 0.0048(7)
O004 0.0738(10) 0.0457(8) 0.0592(10) 0.0167(7) 0.0019(7) 0.0119(7)
C005 0.0317(8) 0.0286(8) 0.0337(9) 0.0005(6) -0.0027(7) -0.0004(6)
C006 0.0309(8) 0.0337(9) 0.0391(9) 0.0031(7) -0.0041(7) -0.0002(7)
C007 0.0388(9) 0.0291(8) 0.0377(9) 0.0001(7) -0.0019(7) -0.0014(7)
C008 0.0336(9) 0.0388(9) 0.0432(10) 0.0077(8) -0.0080(8) -0.0060(7)
C009 0.0347(9) 0.0378(9) 0.0369(10) -0.0036(7) -0.0015(7) -0.0012(7)
C00A 0.0380(9) 0.0455(10) 0.0358(10) 0.0042(8) -0.0008(7) -0.0068(7)
C00B 0.0396(9) 0.0359(9) 0.0443(10) 0.0062(8) 0.0006(8) -0.0028(8)
C00C 0.0422(10) 0.0482(11) 0.0330(9) 0.0021(8) 0.0027(7) -0.0009(8)
C00D 0.0290(9) 0.0576(12) 0.0505(11) 0.0134(9) -0.0002(8) 0.0001(8)
C00E 0.0428(10) 0.0541(11) 0.0391(10) 0.0007(8) 0.0080(8) 0.0087(9)
C00F 0.0540(12) 0.0397(10) 0.0422(10) -0.0029(8) 0.0018(8) 0.0066(8)
C00G 0.0640(13) 0.0424(10) 0.0537(12) -0.0104(9) 0.0010(10) 0.0046(9)
C00H 0.0345(11) 0.0867(16) 0.0590(14) -0.0069(12) 0.0020(9) 0.0045(10)
C00I 0.101(2) 0.0537(13) 0.0777(17) 0.0224(12) -0.0363(15) 0.0046(13)

loop_
_atom_type_symbol
_atom_type_description
_atom_type_scat_dispersion_real
_atom_type_scat_dispersion_imag
_atom_type_scat_source
C C 0.0033 0.0016 'International Tables Vol C Tables 4.2.6.8 and 6.1.1.4'
H H 0.0000 0.0000 'International Tables Vol C Tables 4.2.6.8 and 6.1.1.4'
O O 0.0106 0.0060 'International Tables Vol C Tables 4.2.6.8 and 6.1.1.4'

loop_
_geom_angle_atom_site_label_1
_geom_angle_atom_site_label_2
_geom_angle_atom_site_label_3
_geom_angle
C006 O001 C00H 116.91(14)
C006 O002 C00I 117.18(16)
C006 C005 C007 105.47(13)
C008 C005 C006 104.85(13)
C008 C005 C007 109.98(13)
C009 C005 C006 123.75(14)
C009 C005 C007 102.96(13)
C009 C005 C008 109.40(13)
O001 C006 O002 112.21(13)
O001 C006 C005 116.72(14)
O001 C006 C00A 102.21(13)
O002 C006 C005 106.86(13)
O002 C006 C00A 113.70(14)
C005 C006 C00A 105.09(13)
C005 C007 H007 106.3
C00B C007 C005 102.97(13)
C00B C007 H007 106.3
C00B C007 C00F 121.56(15)
C00F C007 C005 112.32(14)
C00F C007 H007 106.3
C005 C008 H008 122.1
C00D C008 C005 115.71(16)
C00D C008 H008 122.1
C00C C009 C005 110.29(15)
C00C C009 C00G 126.08(18)
C00G C009 C005 122.96(16)
O003 C00A C006 121.62(17)
O003 C00A C00E 124.08(17)
C00E C00A C006 114.30(15)
O004 C00B C007 126.49(17)
O004 C00B C00C 127.16(18)
C00C C00B C007 106.36(14)
C009 C00C C00B 111.28(16)
C009 C00C H00C 124.4
C00B C00C H00C 124.4
C008 C00D H00D 122.7
C008 C00D C00E 114.59(16)
C00E C00D H00D 122.7
C00A C00E H00E 111.8
C00A C00E C00F 110.02(15)
C00D C00E C00A 104.81(15)
C00D C00E H00E 111.8
C00D C00E C00F 106.27(15)
C00F C00E H00E 111.8
C007 C00F C00E 107.12(14)
C007 C00F H00A 110.3
C007 C00F H00B 110.3
C00E C00F H00A 110.3
C00E C00F H00B 110.3
H00A C00F H00B 108.5
C009 C00G H00F 109.5
C009 C00G H00G 109.5
C009 C00G H00H 109.5
H00F C00G H00G 109.5
H00F C00G H00H 109.5
H00G C00G H00H 109.5
O001 C00H H00I 109.5
O001 C00H H00J 109.5
O001 C00H H00K 109.5
H00I C00H H00J 109.5
H00I C00H H00K 109.5
H00J C00H H00K 109.5
O002 C00I H00L 109.5
O002 C00I H00M 109.5
O002 C00I H00N 109.5
H00L C00I H00M 109.5
H00L C00I H00N 109.5
H00M C00I H00N 109.5

loop_
_geom_bond_atom_site_label_1
_geom_bond_atom_site_label_2
_geom_bond_distance
O001 C006 1.400(2)
O001 C00H 1.430(2)
O002 C006 1.407(2)
O002 C00I 1.431(2)
O003 C00A 1.201(2)
O004 C00B 1.215(2)
C005 C006 1.547(2)
C005 C007 1.552(2)
C005 C008 1.524(2)
C005 C009 1.522(2)
C006 C00A 1.573(3)
C007 H007 1.0000
C007 C00B 1.512(2)
C007 C00F 1.527(2)
C008 H008 0.9500
C008 C00D 1.321(3)
C009 C00C 1.335(2)
C009 C00G 1.493(2)
C00A C00E 1.518(3)
C00B C00C 1.467(3)
C00C H00C 0.9500
C00D H00D 0.9500
C00D C00E 1.496(3)
C00E H00E 1.0000
C00E C00F 1.556(3)
C00F H00A 0.9900
C00F H00B 0.9900
C00G H00F 0.9800
C00G H00G 0.9800
C00G H00H 0.9800
C00H H00I 0.9800
C00H H00J 0.9800
C00H H00K 0.9800
C00I H00L 0.9800
C00I H00M 0.9800
C00I H00N 0.9800

loop_
_geom_torsion_atom_site_label_1
_geom_torsion_atom_site_label_2
_geom_torsion_atom_site_label_3
_geom_torsion_atom_site_label_4
_geom_torsion
O001 C006 C00A O003 -54.2(2)
O001 C006 C00A C00E 126.72(15)
O002 C006 C00A O003 67.0(2)
O002 C006 C00A C00E -112.13(17)
O003 C00A C00E C00D -126.2(2)
O003 C00A C00E C00F 119.9(2)
O004 C00B C00C C009 -167.29(19)
C005 C006 C00A O003 -176.50(17)
C005 C006 C00A C00E 4.39(19)
C005 C007 C00B O004 157.45(18)
C005 C007 C00B C00C -22.66(17)
C005 C007 C00F C00E 15.7(2)
C005 C008 C00D C00E 1.2(2)
C005 C009 C00C C00B 3.4(2)
C006 C005 C007 C00B 154.72(13)
C006 C005 C007 C00F -72.82(17)
C006 C005 C008 C00D 60.78(19)
C006 C005 C009 C00C -136.45(16)
C006 C005 C009 C00G 52.4(2)
C006 C00A C00E C00D 52.84(19)
C006 C00A C00E C00F -61.0(2)
C007 C005 C006 O001 -54.67(18)
C007 C005 C006 O002 178.83(13)
C007 C005 C006 C00A 57.72(15)
C007 C005 C008 C00D -52.2(2)
C007 C005 C009 C00C -17.57(18)
C007 C005 C009 C00G 171.30(17)
C007 C00B C00C C009 12.8(2)
C008 C005 C006 O001 -170.79(14)
C008 C005 C006 O002 62.71(16)
C008 C005 C006 C00A -58.40(15)
C008 C005 C007 C00B -92.72(16)
C008 C005 C007 C00F 39.74(19)
C008 C005 C009 C00C 99.36(17)
C008 C005 C009 C00G -71.8(2)
C008 C00D C00E C00A -57.8(2)
C008 C00D C00E C00F 58.7(2)
C009 C005 C006 O001 63.0(2)
C009 C005 C006 O002 -63.47(19)
C009 C005 C006 C00A 175.42(14)
C009 C005 C007 C00B 23.78(16)
C009 C005 C007 C00F 156.25(15)
C009 C005 C008 C00D -164.58(15)
C00A C00E C00F C007 47.6(2)
C00B C007 C00F C00E 138.19(16)
C00D C00E C00F C007 -65.32(18)
C00F C007 C00B O004 30.7(3)
C00F C007 C00B C00C -149.44(16)
C00G C009 C00C C00B 174.18(18)
C00H O001 C006 O002 59.6(2)
C00H O001 C006 C005 -64.2(2)
C00H O001 C006 C00A -178.23(15)
C00I O002 C006 O001 54.7(2)
C00I O002 C006 C005 -176.11(18)
C00I O002 C006 C00A -60.6(2)
